data_1502307
loop_
_publ_author_name
'Niu, Zhenbin'
'Slebodnick, Carla'
'Schoonover, Daniel'
'Azurmendi, Hugo'
'Harich, Kim'
'Gibson, Harry W.'

_publ_section_title
;
 Pseudocryptand-type [2]pseudorotaxanes based on
 bis(meta-phenylene)-32-crown-10 derivatives and paraquats with remarkably
 improved association constants.
;
_journal_issue 15
_journal_name_full 'Organic letters'
_journal_page_first 3992
_journal_page_last 3995
_journal_paper_doi 10.1021/ol201502r
_journal_volume 13
_journal_year 2011
_chemical_formula_moiety 'C42 H50 N2 O14'
_chemical_formula_sum 'C42 H50 N2 O14'
_chemical_formula_weight 806.84
_chemical_name_systematic
; 
 ? 
;
_space_group_IT_number 14
_symmetry_cell_setting monoclinic
_symmetry_space_group_name_Hall '-P 2yn'
_symmetry_space_group_name_H-M 'P 1 21/n 1'
_atom_sites_solution_hydrogens geom
_atom_sites_solution_primary direct
_atom_sites_solution_secondary difmap
_audit_creation_method SHELXL-97
_cell_angle_alpha 90.00
_cell_angle_beta 93.7759(18)
_cell_angle_gamma 90.00
_cell_formula_units_Z 2
_cell_length_a 7.03389(14)
_cell_length_b 8.73956(18)
_cell_length_c 32.8330(7)
_cell_measurement_reflns_used 13224
_cell_measurement_temperature 100(2)
_cell_measurement_theta_max 76.3183
_cell_measurement_theta_min 4.0447
_cell_volume 2013.97(7)
_computing_cell_refinement 'CrysAlisPro (Oxford Diffraction, 2009)'
_computing_data_collection 'CrysAlisPro (Oxford Diffraction, 2009)'
_computing_data_reduction 'CrysAlisPro (Oxford Diffraction, 2009)'
_computing_molecular_graphics 'SHELXTL (Sheldrick, G. M. (2008). Acta Cryst. A64, 112-122.)'
_computing_publication_material 'SHELXTL (Sheldrick, G. M. (2008). Acta Cryst. A64, 112-122.)'
_computing_structure_refinement 'SHELXL-97 (Sheldrick, G. M. (2008). Acta Cryst. A64, 112-122.)'
_computing_structure_solution 'SHELXS-97 (Sheldrick, G. M. (2008). Acta Cryst. A64, 112-122.)'
_diffrn_ambient_temperature 100(2)
_diffrn_detector CCD
_diffrn_detector_area_resol_mean 8.3174
_diffrn_detector_type 'Oxford Diffraction Onyx CCD'
_diffrn_measured_fraction_theta_full 0.989
_diffrn_measured_fraction_theta_max 0.989
_diffrn_measurement_device '\k-geometry diffractometer'
_diffrn_measurement_device_type 'Oxford Diffraction Nova'
_diffrn_measurement_method 'phi and omega scans'
_diffrn_orient_matrix_UB_11 0.1277003000
_diffrn_orient_matrix_UB_12 0.0915429000
_diffrn_orient_matrix_UB_13 0.0312207000
_diffrn_orient_matrix_UB_21 -0.0239086000
_diffrn_orient_matrix_UB_22 -0.1257756000
_diffrn_orient_matrix_UB_23 0.0321642000
_diffrn_orient_matrix_UB_31 0.1769023000
_diffrn_orient_matrix_UB_32 -0.0828870000
_diffrn_orient_matrix_UB_33 -0.0142441000
_diffrn_radiation_monochromator mirrors
_diffrn_radiation_probe x-ray
_diffrn_radiation_type CuK\a
_diffrn_radiation_wavelength 1.54178
_diffrn_reflns_av_R_equivalents 0.0315
_diffrn_reflns_av_sigmaI/netI 0.0173
_diffrn_reflns_limit_h_max 8
_diffrn_reflns_limit_h_min -8
_diffrn_reflns_limit_k_max 10
_diffrn_reflns_limit_k_min -10
_diffrn_reflns_limit_l_max 40
_diffrn_reflns_limit_l_min -40
_diffrn_reflns_number 24093
_diffrn_reflns_theta_full 76.51
_diffrn_reflns_theta_max 76.51
_diffrn_reflns_theta_min 5.24
_diffrn_source 'Nova Micro-focus X-ray Source (Cu)'
_diffrn_source_current 0.95
_diffrn_source_voltage 49.5
_diffrn_standards_decay_% <2%
_diffrn_standards_interval_count 50
_diffrn_standards_number 1
_exptl_absorpt_coefficient_mu 0.835
_exptl_absorpt_correction_T_max 0.949
_exptl_absorpt_correction_T_min 0.775
_exptl_absorpt_correction_type gaussian
_exptl_absorpt_process_details
;
 CrysAlisPro, Oxford Diffraction Ltd., V1.171.34.36 (release 02-08-2010
 CrysAlis171 .NET) (compiled Aug  2 2010,13:00:58). Numerical absorption
 correction based on gaussian integration over a multifaceted crystal model.
;
_exptl_crystal_colour colorless
_exptl_crystal_density_diffrn 1.331
_exptl_crystal_density_method 'not measured'
_exptl_crystal_description needle
_exptl_crystal_F_000 856
_exptl_crystal_size_max 0.376
_exptl_crystal_size_mid 0.115
_exptl_crystal_size_min 0.071
_refine_diff_density_max 0.892
_refine_diff_density_min -0.244
_refine_diff_density_rms 0.044
_refine_ls_extinction_method none
_refine_ls_goodness_of_fit_ref 1.030
_refine_ls_hydrogen_treatment constr
_refine_ls_matrix_type full
_refine_ls_number_parameters 262
_refine_ls_number_reflns 4172
_refine_ls_number_restraints 0
_refine_ls_restrained_S_all 1.030
_refine_ls_R_factor_all 0.0452
_refine_ls_R_factor_gt 0.0410
_refine_ls_shift/su_max 0.001
_refine_ls_shift/su_mean 0.000
_refine_ls_structure_factor_coef Fsqd
_refine_ls_weighting_details 'calc w=1/[\s^2^(Fo^2^)+(0.0549P)^2^+1.0130P] where P=(Fo^2^+2Fc^2^)/3'
_refine_ls_weighting_scheme calc
_refine_ls_wR_factor_gt 0.1069
_refine_ls_wR_factor_ref 0.1108
_reflns_number_gt 3761
_reflns_number_total 4172
_reflns_threshold_expression >2sigma(I)
_cod_data_source_file ol201502r_si_002.cif
_cod_data_source_block cs1613
_cod_depositor_comments
;
The following automatic conversions were performed:

'_exptl_absorpt_correction_type' value 'Gaussian' changed to
'gaussian' according to
/home/saulius/struct/CIF-dictionaries/cif_core.dic dictionary named
'cif_core.dic' version 2.4.1 from 2010-06-29.

Automatic conversion script
Id: cif_fix_values 1715 2011-07-08 13:25:40Z adriana 
;
_cod_original_cell_volume 2013.96(7)
_cod_original_sg_symbol_H-M 'P 21/n'
_cod_database_code 1502307

loop_
_symmetry_equiv_pos_as_xyz
'x, y, z'
'-x+1/2, y+1/2, -z+1/2'
'-x, -y, -z'
'x-1/2, -y-1/2, z-1/2'

loop_
_atom_site_label
_atom_site_type_symbol
_atom_site_fract_x
_atom_site_fract_y
_atom_site_fract_z
_atom_site_U_iso_or_equiv
_atom_site_adp_type
_atom_site_occupancy
_atom_site_symmetry_multiplicity
_atom_site_calc_flag
_atom_site_refinement_flags
O1 O 0.09315(14) 0.57649(12) 0.59822(3) 0.0272(2) Uani 1 1 d .
O2 O -0.15356(13) 0.65253(12) 0.52889(3) 0.0256(2) Uani 1 1 d .
O3 O -0.20581(14) 0.86209(11) 0.46059(3) 0.0256(2) Uani 1 1 d .
O4 O 0.11954(14) 0.93262(11) 0.41997(3) 0.0250(2) Uani 1 1 d .
O5 O 0.33196(13) 0.71977(11) 0.37022(3) 0.0249(2) Uani 1 1 d .
O6 O 0.49081(14) 0.91220(11) 0.68632(3) 0.0266(2) Uani 1 1 d .
O7 O 0.69896(15) 1.02940(12) 0.73076(3) 0.0310(2) Uani 1 1 d .
N1 N 0.24614(17) 1.14200(14) 0.68611(4) 0.0250(3) Uani 1 1 d .
C1 C 0.27207(19) 0.55368(16) 0.61623(4) 0.0227(3) Uani 1 1 d .
C2 C 0.37556(19) 0.41969(15) 0.61123(4) 0.0214(3) Uani 1 1 d .
H2 H 0.3257 0.3394 0.5942 0.026 Uiso 1 1 calc R
C3 C 0.55448(19) 0.40675(15) 0.63199(4) 0.0218(3) Uani 1 1 d .
C4 C 0.62989(19) 0.52452(16) 0.65643(4) 0.0239(3) Uani 1 1 d .
H4 H 0.7529 0.5147 0.6699 0.029 Uiso 1 1 calc R
C5 C 0.5240(2) 0.65685(16) 0.66097(4) 0.0237(3) Uani 1 1 d .
C6 C 0.3443(2) 0.67234(16) 0.64100(4) 0.0242(3) Uani 1 1 d .
H6 H 0.2717 0.7627 0.6442 0.029 Uiso 1 1 calc R
C7 C 0.0246(2) 0.46529(16) 0.56860(4) 0.0263(3) Uani 1 1 d .
H7B H 0.0163 0.3636 0.5816 0.032 Uiso 1 1 calc R
H7A H 0.1135 0.4577 0.5465 0.032 Uiso 1 1 calc R
C8 C -0.1685(2) 0.51397(18) 0.55124(5) 0.0294(3) Uani 1 1 d .
H8A H -0.2238 0.4329 0.5330 0.035 Uiso 1 1 calc R
H8B H -0.2542 0.5294 0.5736 0.035 Uiso 1 1 calc R
C9 C -0.33331(19) 0.69819(18) 0.51101(4) 0.0269(3) Uani 1 1 d .
H9B H -0.4294 0.6945 0.5317 0.032 Uiso 1 1 calc R
H9A H -0.3739 0.6271 0.4886 0.032 Uiso 1 1 calc R
C10 C -0.3204(2) 0.85767(17) 0.49460(4) 0.0273(3) Uani 1 1 d .
H10A H -0.4499 0.8954 0.4862 0.033 Uiso 1 1 calc R
H10B H -0.2651 0.9261 0.5163 0.033 Uiso 1 1 calc R
C11 C -0.1646(2) 1.01592(16) 0.44993(4) 0.0275(3) Uani 1 1 d .
H11B H -0.0913 1.0662 0.4730 0.033 Uiso 1 1 calc R
H11A H -0.2851 1.0731 0.4445 0.033 Uiso 1 1 calc R
C12 C -0.0515(2) 1.01965(16) 0.41275(4) 0.0270(3) Uani 1 1 d .
H12A H -0.1284 0.9765 0.3891 0.032 Uiso 1 1 calc R
H12B H -0.0194 1.1268 0.4062 0.032 Uiso 1 1 calc R
C13 C 0.2554(2) 0.97012(16) 0.39156(4) 0.0250(3) Uani 1 1 d .
H13B H 0.3134 1.0708 0.3985 0.030 Uiso 1 1 calc R
H13A H 0.1926 0.9763 0.3637 0.030 Uiso 1 1 calc R
C14 C 0.40728(19) 0.84842(16) 0.39300(4) 0.0236(3) Uani 1 1 d .
H14A H 0.5231 0.8873 0.3809 0.028 Uiso 1 1 calc R
H14B H 0.4416 0.8183 0.4216 0.028 Uiso 1 1 calc R
C15 C 0.6081(2) 0.77663(15) 0.68970(4) 0.0269(3) Uani 1 1 d .
H15B H 0.6135 0.7378 0.7181 0.032 Uiso 1 1 calc R
H15A H 0.7394 0.8013 0.6827 0.032 Uiso 1 1 calc R
C16 C 0.5510(2) 1.02950(16) 0.70991(4) 0.0232(3) Uani 1 1 d .
C17 C 0.41246(19) 1.16020(16) 0.70818(4) 0.0219(3) Uani 1 1 d .
C18 C 0.4626(2) 1.29131(17) 0.72986(4) 0.0272(3) Uani 1 1 d .
H18 H 0.5827 1.2989 0.7447 0.033 Uiso 1 1 calc R
C19 C 0.3339(2) 1.41140(18) 0.72939(5) 0.0314(3) Uani 1 1 d .
H19 H 0.3640 1.5034 0.7438 0.038 Uiso 1 1 calc R
C20 C 0.1606(2) 1.39439(18) 0.70740(4) 0.0295(3) Uani 1 1 d .
H20 H 0.0682 1.4738 0.7068 0.035 Uiso 1 1 calc R
C21 C 0.1241(2) 1.25914(17) 0.68617(4) 0.0277(3) Uani 1 1 d .
H21 H 0.0055 1.2493 0.6708 0.033 Uiso 1 1 calc R

loop_
_atom_site_aniso_label
_atom_site_aniso_U_11
_atom_site_aniso_U_22
_atom_site_aniso_U_33
_atom_site_aniso_U_23
_atom_site_aniso_U_13
_atom_site_aniso_U_12
O1 0.0237(5) 0.0274(5) 0.0293(5) -0.0028(4) -0.0067(4) 0.0063(4)
O2 0.0170(4) 0.0314(5) 0.0276(5) 0.0032(4) -0.0033(4) 0.0021(4)
O3 0.0272(5) 0.0230(5) 0.0262(5) -0.0039(4) -0.0011(4) 0.0079(4)
O4 0.0253(5) 0.0228(5) 0.0266(5) 0.0012(4) -0.0020(4) 0.0079(4)
O5 0.0238(5) 0.0214(5) 0.0284(5) -0.0054(4) -0.0060(4) 0.0053(4)
O6 0.0307(5) 0.0186(5) 0.0290(5) -0.0031(4) -0.0091(4) 0.0044(4)
O7 0.0294(5) 0.0265(5) 0.0352(6) -0.0040(4) -0.0106(4) 0.0037(4)
N1 0.0268(6) 0.0232(6) 0.0243(6) 0.0006(4) -0.0041(4) -0.0002(5)
C1 0.0225(6) 0.0238(7) 0.0213(6) 0.0034(5) -0.0019(5) 0.0026(5)
C2 0.0234(6) 0.0211(6) 0.0195(6) -0.0001(5) -0.0009(5) 0.0000(5)
C3 0.0234(6) 0.0207(6) 0.0210(6) 0.0018(5) 0.0000(5) 0.0031(5)
C4 0.0235(6) 0.0236(7) 0.0238(6) 0.0000(5) -0.0054(5) 0.0030(5)
C5 0.0279(7) 0.0203(7) 0.0223(6) 0.0016(5) -0.0036(5) 0.0015(5)
C6 0.0279(7) 0.0199(6) 0.0242(6) 0.0021(5) -0.0031(5) 0.0058(5)
C7 0.0248(7) 0.0244(7) 0.0286(7) -0.0003(5) -0.0052(5) 0.0004(5)
C8 0.0233(7) 0.0318(8) 0.0324(7) 0.0038(6) -0.0030(6) -0.0027(6)
C9 0.0176(6) 0.0362(8) 0.0262(7) -0.0033(6) -0.0026(5) 0.0053(5)
C10 0.0227(6) 0.0330(8) 0.0255(7) -0.0078(6) -0.0032(5) 0.0093(6)
C11 0.0265(7) 0.0220(7) 0.0329(7) -0.0043(5) -0.0067(6) 0.0087(5)
C12 0.0269(7) 0.0226(7) 0.0302(7) 0.0000(5) -0.0077(5) 0.0077(5)
C13 0.0280(7) 0.0205(6) 0.0260(7) -0.0004(5) -0.0028(5) 0.0020(5)
C14 0.0244(7) 0.0218(7) 0.0236(6) -0.0028(5) -0.0043(5) 0.0012(5)
C15 0.0306(7) 0.0186(6) 0.0300(7) -0.0001(5) -0.0089(6) 0.0054(5)
C16 0.0273(7) 0.0209(6) 0.0211(6) 0.0008(5) -0.0015(5) 0.0002(5)
C17 0.0237(6) 0.0216(7) 0.0203(6) 0.0011(5) 0.0003(5) 0.0003(5)
C18 0.0264(7) 0.0282(7) 0.0263(7) -0.0054(6) -0.0027(5) 0.0004(6)
C19 0.0336(8) 0.0290(8) 0.0314(7) -0.0102(6) -0.0002(6) 0.0030(6)
C20 0.0300(7) 0.0300(8) 0.0286(7) -0.0023(6) 0.0019(6) 0.0083(6)
C21 0.0254(7) 0.0300(7) 0.0270(7) 0.0012(6) -0.0036(5) 0.0016(6)

loop_
_atom_type_symbol
_atom_type_description
_atom_type_scat_dispersion_real
_atom_type_scat_dispersion_imag
_atom_type_scat_source
C C 0.0181 0.0091 'International Tables Vol C Tables 4.2.6.8 and 6.1.1.4'
H H 0.0000 0.0000 'International Tables Vol C Tables 4.2.6.8 and 6.1.1.4'
N N 0.0311 0.0180 'International Tables Vol C Tables 4.2.6.8 and 6.1.1.4'
O O 0.0492 0.0322 'International Tables Vol C Tables 4.2.6.8 and 6.1.1.4'

loop_
_exptl_crystal_face_index_h
_exptl_crystal_face_index_k
_exptl_crystal_face_index_l
_exptl_crystal_face_perp_dist
_exptl_oxdiff_crystal_face_indexfrac_h
_exptl_oxdiff_crystal_face_indexfrac_k
_exptl_oxdiff_crystal_face_indexfrac_l
_exptl_oxdiff_crystal_face_x
_exptl_oxdiff_crystal_face_y
_exptl_oxdiff_crystal_face_z
0 0 -1 0.0354 -0.0006 0.0005 -1.0004 -0.0312 -0.0322 0.0142
0 0 1 0.0354 0.0006 -0.0005 1.0004 0.0312 0.0322 -0.0142
0 1 1 0.0464 -0.0002 0.9992 1.0116 0.1228 -0.0936 -0.0971
0 -1 -1 0.0464 0.0002 -0.9992 -1.0116 -0.1228 0.0936 0.0971
1 0 0 0.1950 0.9998 -0.0003 -0.0073 0.1277 -0.0239 0.1769
-1 0 0 0.1751 -0.9998 0.0003 0.0073 -0.1277 0.0239 -0.1769

loop_
_geom_angle_atom_site_label_1
_geom_angle_atom_site_label_2
_geom_angle_atom_site_label_3
_geom_angle
_geom_angle_site_symmetry_1
C1 O1 C7 116.87(11) .
C9 O2 C8 111.05(11) .
C10 O3 C11 110.76(11) .
C13 O4 C12 111.38(10) .
C3 O5 C14 117.69(10) 3_666
C16 O6 C15 115.28(10) .
C21 N1 C17 116.41(12) .
O1 C1 C6 115.66(12) .
O1 C1 C2 122.93(12) .
C6 C1 C2 121.39(12) .
C1 C2 C3 118.13(12) .
O5 C3 C4 115.30(11) 3_666
O5 C3 C2 123.37(12) 3_666
C4 C3 C2 121.32(12) .
C3 C4 C5 119.48(12) .
C4 C5 C6 120.48(13) .
C4 C5 C15 117.08(12) .
C6 C5 C15 122.37(12) .
C5 C6 C1 119.18(12) .
O1 C7 C8 108.71(12) .
O2 C8 C7 109.97(12) .
O2 C9 C10 109.74(12) .
O3 C10 C9 111.02(11) .
O3 C11 C12 110.37(11) .
O4 C12 C11 109.81(11) .
O4 C13 C14 108.90(11) .
O5 C14 C13 107.51(10) .
O6 C15 C5 108.89(11) .
O7 C16 O6 123.80(13) .
O7 C16 C17 123.75(12) .
O6 C16 C17 112.44(11) .
N1 C17 C18 124.00(13) .
N1 C17 C16 118.06(12) .
C18 C17 C16 117.93(12) .
C17 C18 C19 118.53(13) .
C20 C19 C18 118.50(14) .
C19 C20 C21 118.76(13) .
N1 C21 C20 123.78(13) .

loop_
_geom_bond_atom_site_label_1
_geom_bond_atom_site_label_2
_geom_bond_distance
_geom_bond_site_symmetry_2
O1 C1 1.3693(16) .
O1 C7 1.4357(17) .
O2 C9 1.4158(15) .
O2 C8 1.4234(18) .
O3 C10 1.4202(18) .
O3 C11 1.4240(18) .
O4 C13 1.4173(18) .
O4 C12 1.4300(16) .
O5 C3 1.3688(16) 3_666
O5 C14 1.4325(16) .
O6 C16 1.3369(16) .
O6 C15 1.4438(16) .
O7 C16 1.2072(17) .
N1 C21 1.3362(19) .
N1 C17 1.3445(17) .
C1 C6 1.3930(19) .
C1 C2 1.3942(19) .
C2 C3 1.3958(18) .
C3 O5 1.3688(16) 3_666
C3 C4 1.3886(19) .
C4 C5 1.3890(19) .
C5 C6 1.3917(19) .
C5 C15 1.5041(19) .
C7 C8 1.4997(19) .
C9 C10 1.499(2) .
C11 C12 1.500(2) .
C13 C14 1.5057(18) .
C16 C17 1.5003(18) .
C17 C18 1.3824(19) .
C18 C19 1.386(2) .
C19 C20 1.383(2) .
C20 C21 1.387(2) .
